data_2311978
loop_
_publ_author_name
'Urushihara, Daisuke'
'Asaka, Toru'
'Fukuda, Koichiro'
'Sakurai, Hiroya'

_publ_section_title
;
 High-pressure synthesis and crystal structure of the strontium tungstate
 Sr<sub>3</sub>W<sub>2</sub>O<sub>9</sub>.
;
_journal_coeditor_code QP3004
_journal_issue 'Pt 2'
_journal_name_full 'Acta crystallographica. Section C, Structural chemistry'
_journal_page_first 120
_journal_page_last 124
_journal_paper_doi 10.1107/S2053229617017879
_journal_volume 74
_journal_year 2018
_chemical_formula_iupac 'Sr3 W2 O9'
_chemical_formula_sum 'O9 Sr3 W2'
_chemical_formula_weight 774.6
_chemical_name_systematic
;
Strontium tungstate
;
_space_group_IT_number 15
_space_group_name_Hall '-C 2yc'
_space_group_name_H-M_alt 'C 1 2/c 1'
_symmetry_cell_setting monoclinic
_symmetry_space_group_name_Hall '-C 2yc'
_symmetry_space_group_name_H-M 'C 1 2/c 1'
_cell_angle_alpha 90
_cell_angle_beta 103.514(6)
_cell_angle_gamma 90
_cell_formula_units_Z 4
_cell_length_a 9.627(3)
_cell_length_b 5.558(5)
_cell_length_c 13.732(2)
_cell_measurement_reflns_used 3782
_cell_measurement_temperature 123
_cell_measurement_theta_max 30.47
_cell_measurement_theta_min 3.05
_cell_volume 714.4(7)
_computing_cell_refinement
;
SAINT (Bruker, 2015)
;
_computing_data_collection
;
APEX2 (Bruker, 2015)
;
_computing_data_reduction
;
SAINT (Bruker, 2015)
;
_computing_molecular_graphics
;
VESTA (Momma & Izumi, 2011)
;
_computing_structure_refinement
;
JANA2006 (Pet\<r\'i\<cek <i>et al.</i>, 2014)
;
_computing_structure_solution
;
SUPERFLIP (Palatinus & Chapuis, 2007)
;
_diffrn_ambient_temperature 123
_diffrn_measured_fraction_theta_full 1
_diffrn_measured_fraction_theta_max 1
_diffrn_measurement_device 'four-circle diffractometer'
_diffrn_measurement_device_type 'Bruker CCD'
_diffrn_measurement_method '\f and \w scans'
_diffrn_radiation_monochromator graphite
_diffrn_radiation_source 'X-ray tube'
_diffrn_radiation_type 'Mo K\a'
_diffrn_radiation_wavelength 0.71073
_diffrn_reflns_av_R_equivalents 0.0225
_diffrn_reflns_limit_h_max 9
_diffrn_reflns_limit_h_min -13
_diffrn_reflns_limit_k_max 7
_diffrn_reflns_limit_k_min -7
_diffrn_reflns_limit_l_max 19
_diffrn_reflns_limit_l_min -19
_diffrn_reflns_number 3782
_diffrn_reflns_theta_full 30.47
_diffrn_reflns_theta_max 30.47
_diffrn_reflns_theta_min 3.05
_exptl_absorpt_coefficient_mu 54.364
_exptl_absorpt_correction_T_max 0.2233
_exptl_absorpt_correction_T_min 0.0868
_exptl_absorpt_correction_type multi-scan
_exptl_absorpt_process_details
;
(SADABS; Bruker, 2015)
;
_exptl_crystal_colour colourless
_exptl_crystal_density_diffrn 7.2016
_exptl_crystal_description prism
_exptl_crystal_F_000 1336
_exptl_crystal_size_max 0.120
_exptl_crystal_size_mid 0.059
_exptl_crystal_size_min 0.057
_refine_diff_density_max 0.49
_refine_diff_density_min -0.61
_refine_ls_extinction_coef 64(6)
_refine_ls_extinction_method
;
B-C type 1 Gaussian isotropic (Becker & Coppens, 1974)
;
_refine_ls_goodness_of_fit_ref 1.01
_refine_ls_number_constraints 0
_refine_ls_number_parameters 45
_refine_ls_number_reflns 1077
_refine_ls_number_restraints 0
_refine_ls_R_factor_all 0.0180
_refine_ls_R_factor_gt 0.0156
_refine_ls_shift/su_max 0.0123
_refine_ls_shift/su_mean 0.0013
_refine_ls_structure_factor_coef Fsqd
_refine_ls_weighting_details w=1/(\s^2^(I)+0.0004I^2^)
_refine_ls_weighting_scheme sigma
_refine_ls_wR_factor_gt 0.0422
_refine_ls_wR_factor_ref 0.0432
_reflns_number_gt 965
_reflns_number_total 1077
_reflns_threshold_expression I>2\s(I)
_cod_data_source_file qp3004sup1.cif
_cod_data_source_block 123K
_cod_original_sg_symbol_H-M 'C 2/c'
_cod_database_code 2311978

loop_
_space_group_symop_id
_space_group_symop_operation_xyz
1 x,y,z
2 -x,y,-z+1/2
3 -x+1/2,-y+1/2,-z
4 x+1/2,-y+1/2,z+1/2
5 x+1/2,y+1/2,z
6 -x+1/2,y+1/2,-z+1/2
7 -x,-y,-z
8 x,-y,z+1/2

loop_
_atom_site_type_symbol
_atom_site_label
_atom_site_fract_x
_atom_site_fract_y
_atom_site_fract_z
_atom_site_U_iso_or_equiv
_atom_site_adp_type
_atom_site_calc_flag
_atom_site_occupancy
Sr Sr1 0 0.24272(12) 0.25 0.0059(5) Uani d 1
Sr Sr2 0.1043(2) 0.25169(9) 0.56493(3) 0.0066(3) Uani d 1
W W1 0.30093(6) 0.24306(3) 0.155252(11) 0.00421(16) Uani d 1
O O1a 0 0.7527(9) 0.25 0.0056(15) Uiso d 1
O O1b 0.2429(4) 0.4426(7) 0.2598(3) 0.0083(8) Uiso d 1
O O2a 0.1146(9) 0.2146(8) 0.0898(5) 0.0079(10) Uiso d 1
O O2b 0.1570(8) 0.0110(8) 0.4074(3) 0.0056(9) Uiso d 1
O O2c 0.3755(8) 0.0155(8) 0.0873(3) 0.0068(9) Uiso d 1

loop_
_atom_site_aniso_label
_atom_site_aniso_U_11
_atom_site_aniso_U_22
_atom_site_aniso_U_33
_atom_site_aniso_U_12
_atom_site_aniso_U_13
_atom_site_aniso_U_23
_atom_site_aniso_type_symbol
Sr1 0.0056(9) 0.0083(9) 0.0031(2) 0 -0.0003(9) 0 Sr
Sr2 0.0081(7) 0.0079(6) 0.00338(15) 0.00023(17) 0.0003(6) 0.00064(13) Sr
W1 0.0051(3) 0.0063(3) 0.00080(9) -0.00010(9) -0.0003(3) -0.00007(7) W

loop_
_atom_type_symbol
_atom_type_scat_dispersion_real
_atom_type_scat_dispersion_imag
_atom_type_scat_source
O 0.0106 0.0060 'International Tables Vol C tables 4.2.6.8 and 6.1.1.1'
Sr -1.5307 3.2498 'International Tables Vol C tables 4.2.6.8 and 6.1.1.1'
W -0.8490 6.8722 'International Tables Vol C tables 4.2.6.8 and 6.1.1.1'

loop_
_geom_angle_atom_site_label_1
_geom_angle_atom_site_label_2
_geom_angle_atom_site_label_3
_geom_angle_site_symmetry_1
_geom_angle_site_symmetry_3
_geom_angle
Sr1 Sr1 Sr1 1_545 1_565 180.0(5)
Sr1 Sr1 Sr1 1_545 5_445 60.00(2)
Sr1 Sr1 Sr1 1_545 5_455 120.00(2)
Sr1 Sr1 Sr1 1_545 5_545 60.00(2)
Sr1 Sr1 Sr1 1_545 5_555 120.00(2)
Sr1 Sr1 Sr2 1_545 . 90.681(10)
Sr1 Sr1 Sr2 1_545 2_555 90.681(10)
Sr1 Sr1 Sr2 1_545 3_556 90.441(11)
Sr1 Sr1 Sr2 1_545 7_556 46.96(3)
Sr1 Sr1 Sr2 1_545 7_566 133.68(3)
Sr1 Sr1 Sr2 1_545 4_454 90.441(11)
Sr1 Sr1 Sr2 1_545 8_554 46.96(3)
Sr1 Sr1 Sr2 1_545 8_564 133.68(3)
Sr1 Sr1 W1 1_545 . 90.033(10)
Sr1 Sr1 W1 1_545 5_445 36.43(3)
Sr1 Sr1 W1 1_545 5_455 143.61(3)
Sr1 Sr1 W1 1_545 2_555 90.033(10)
Sr1 Sr1 W1 1_545 6_545 36.43(3)
Sr1 Sr1 W1 1_545 6_555 143.61(3)
Sr1 Sr1 O1a 1_545 1_545 0.0(5)
Sr1 Sr1 O1a 1_545 . 180.0(5)
Sr1 Sr1 O1b 1_545 . 115.68(9)
Sr1 Sr1 O1b 1_545 5_445 56.39(8)
Sr1 Sr1 O1b 1_545 2_555 115.68(9)
Sr1 Sr1 O1b 1_545 6_545 56.39(8)
Sr1 Sr1 O2a 1_545 . 86.67(10)
Sr1 Sr1 O2a 1_545 2_555 86.67(10)
Sr1 Sr1 O2b 1_545 . 61.07(10)
Sr1 Sr1 O2b 1_545 2_555 61.07(10)
Sr1 Sr1 O2c 1_545 5_455 123.68(10)
Sr1 Sr1 O2c 1_545 6_555 123.68(10)
Sr1 Sr1 Sr1 1_565 5_445 120.00(2)
Sr1 Sr1 Sr1 1_565 5_455 60.00(2)
Sr1 Sr1 Sr1 1_565 5_545 120.00(2)
Sr1 Sr1 Sr1 1_565 5_555 60.00(2)
Sr1 Sr1 Sr2 1_565 . 89.319(10)
Sr1 Sr1 Sr2 1_565 2_555 89.319(10)
Sr1 Sr1 Sr2 1_565 3_556 89.559(11)
Sr1 Sr1 Sr2 1_565 7_556 133.04(3)
Sr1 Sr1 Sr2 1_565 7_566 46.32(3)
Sr1 Sr1 Sr2 1_565 4_454 89.559(11)
Sr1 Sr1 Sr2 1_565 8_554 133.04(3)
Sr1 Sr1 Sr2 1_565 8_564 46.32(3)
Sr1 Sr1 W1 1_565 . 89.967(10)
Sr1 Sr1 W1 1_565 5_445 143.57(3)
Sr1 Sr1 W1 1_565 5_455 36.39(3)
Sr1 Sr1 W1 1_565 2_555 89.967(10)
Sr1 Sr1 W1 1_565 6_545 143.57(3)
Sr1 Sr1 W1 1_565 6_555 36.39(3)
Sr1 Sr1 O1a 1_565 1_545 180.0(5)
Sr1 Sr1 O1a 1_565 . 0.0(5)
Sr1 Sr1 O1b 1_565 . 64.32(9)
Sr1 Sr1 O1b 1_565 5_445 123.61(8)
Sr1 Sr1 O1b 1_565 2_555 64.32(9)
Sr1 Sr1 O1b 1_565 6_545 123.61(8)
Sr1 Sr1 O2a 1_565 . 93.33(10)
Sr1 Sr1 O2a 1_565 2_555 93.33(10)
Sr1 Sr1 O2b 1_565 . 118.93(10)
Sr1 Sr1 O2b 1_565 2_555 118.93(10)
Sr1 Sr1 O2c 1_565 5_455 56.32(10)
Sr1 Sr1 O2c 1_565 6_555 56.32(10)
Sr1 Sr1 Sr1 5_445 5_455 60.00(5)
Sr1 Sr1 Sr1 5_445 5_545 120.00(5)
Sr1 Sr1 Sr1 5_445 5_555 180.0(5)
Sr1 Sr1 Sr2 5_445 . 90.26(3)
Sr1 Sr1 Sr2 5_445 2_555 90.42(3)
Sr1 Sr1 Sr2 5_445 3_556 133.67(2)
Sr1 Sr1 Sr2 5_445 7_556 46.77(3)
Sr1 Sr1 Sr2 5_445 7_566 90.30(4)
Sr1 Sr1 Sr2 5_445 4_454 46.94(2)
Sr1 Sr1 Sr2 5_445 8_554 90.14(4)
Sr1 Sr1 Sr2 5_445 8_564 133.27(3)
Sr1 Sr1 W1 5_445 . 143.68(2)
Sr1 Sr1 W1 5_445 5_445 36.207(13)
Sr1 Sr1 W1 5_445 5_455 89.90(5)
Sr1 Sr1 W1 5_445 2_555 36.38(2)
Sr1 Sr1 W1 5_445 6_545 90.13(5)
Sr1 Sr1 W1 5_445 6_555 143.776(14)
Sr1 Sr1 O1a 5_445 1_545 60.00(2)
Sr1 Sr1 O1a 5_445 . 120.00(2)
Sr1 Sr1 O1b 5_445 . 174.81(9)
Sr1 Sr1 O1b 5_445 5_445 4.41(7)
Sr1 Sr1 O1b 5_445 2_555 55.77(10)
Sr1 Sr1 O1b 5_445 6_545 116.33(9)
Sr1 Sr1 O2a 5_445 . 119.50(14)
Sr1 Sr1 O2a 5_445 2_555 56.60(14)
Sr1 Sr1 O2b 5_445 . 94.90(15)
Sr1 Sr1 O2b 5_445 2_555 55.30(15)
Sr1 Sr1 O2c 5_445 5_455 93.61(15)
Sr1 Sr1 O2c 5_445 6_555 119.44(15)
Sr1 Sr1 Sr1 5_455 5_545 180.0(5)
Sr1 Sr1 Sr1 5_455 5_555 120.00(5)
Sr1 Sr1 Sr2 5_455 . 89.58(3)
Sr1 Sr1 Sr2 5_455 2_555 89.74(3)
Sr1 Sr1 Sr2 5_455 3_556 133.06(2)
Sr1 Sr1 Sr2 5_455 7_556 89.86(4)
Sr1 Sr1 Sr2 5_455 7_566 46.73(3)
Sr1 Sr1 Sr2 5_455 4_454 46.33(2)
Sr1 Sr1 Sr2 5_455 8_554 133.23(3)
Sr1 Sr1 Sr2 5_455 8_564 89.70(4)
Sr1 Sr1 W1 5_455 . 143.62(2)
Sr1 Sr1 W1 5_455 5_445 89.87(5)
Sr1 Sr1 W1 5_455 5_455 36.224(13)
Sr1 Sr1 W1 5_455 2_555 36.32(2)
Sr1 Sr1 W1 5_455 6_545 143.793(14)
Sr1 Sr1 W1 5_455 6_555 90.10(5)
Sr1 Sr1 O1a 5_455 1_545 120.00(2)
Sr1 Sr1 O1a 5_455 . 60.00(2)
Sr1 Sr1 O1b 5_455 . 124.23(10)
Sr1 Sr1 O1b 5_455 5_445 63.67(9)
Sr1 Sr1 O1b 5_455 2_555 5.19(8)
Sr1 Sr1 O1b 5_455 6_545 175.59(7)
Sr1 Sr1 O2a 5_455 . 123.40(14)
Sr1 Sr1 O2a 5_455 2_555 60.50(14)
Sr1 Sr1 O2b 5_455 . 124.70(15)
Sr1 Sr1 O2b 5_455 2_555 85.10(15)
Sr1 Sr1 O2c 5_455 5_455 60.56(15)
Sr1 Sr1 O2c 5_455 6_555 86.39(15)
Sr1 Sr1 Sr1 5_545 5_555 60.00(5)
Sr1 Sr1 Sr2 5_545 . 90.42(3)
Sr1 Sr1 Sr2 5_545 2_555 90.26(3)
Sr1 Sr1 Sr2 5_545 3_556 46.94(2)
Sr1 Sr1 Sr2 5_545 7_556 90.14(4)
Sr1 Sr1 Sr2 5_545 7_566 133.27(3)
Sr1 Sr1 Sr2 5_545 4_454 133.67(2)
Sr1 Sr1 Sr2 5_545 8_554 46.77(3)
Sr1 Sr1 Sr2 5_545 8_564 90.30(4)
Sr1 Sr1 W1 5_545 . 36.38(2)
Sr1 Sr1 W1 5_545 5_445 90.13(5)
Sr1 Sr1 W1 5_545 5_455 143.776(14)
Sr1 Sr1 W1 5_545 2_555 143.68(2)
Sr1 Sr1 W1 5_545 6_545 36.207(13)
Sr1 Sr1 W1 5_545 6_555 89.90(5)
Sr1 Sr1 O1a 5_545 1_545 60.00(2)
Sr1 Sr1 O1a 5_545 . 120.00(2)
Sr1 Sr1 O1b 5_545 . 55.77(10)
Sr1 Sr1 O1b 5_545 5_445 116.33(9)
Sr1 Sr1 O1b 5_545 2_555 174.81(9)
Sr1 Sr1 O1b 5_545 6_545 4.41(7)
Sr1 Sr1 O2a 5_545 . 56.60(14)
Sr1 Sr1 O2a 5_545 2_555 119.50(14)
Sr1 Sr1 O2b 5_545 . 55.30(15)
Sr1 Sr1 O2b 5_545 2_555 94.90(15)
Sr1 Sr1 O2c 5_545 5_455 119.44(15)
Sr1 Sr1 O2c 5_545 6_555 93.61(15)
Sr1 Sr1 Sr2 5_555 . 89.74(3)
Sr1 Sr1 Sr2 5_555 2_555 89.58(3)
Sr1 Sr1 Sr2 5_555 3_556 46.33(2)
Sr1 Sr1 Sr2 5_555 7_556 133.23(3)
Sr1 Sr1 Sr2 5_555 7_566 89.70(4)
Sr1 Sr1 Sr2 5_555 4_454 133.06(2)
Sr1 Sr1 Sr2 5_555 8_554 89.86(4)
Sr1 Sr1 Sr2 5_555 8_564 46.73(3)
Sr1 Sr1 W1 5_555 . 36.32(2)
Sr1 Sr1 W1 5_555 5_445 143.793(14)
Sr1 Sr1 W1 5_555 5_455 90.10(5)
Sr1 Sr1 W1 5_555 2_555 143.62(2)
Sr1 Sr1 W1 5_555 6_545 89.87(5)
Sr1 Sr1 W1 5_555 6_555 36.224(13)
Sr1 Sr1 O1a 5_555 1_545 120.00(2)
Sr1 Sr1 O1a 5_555 . 60.00(2)
Sr1 Sr1 O1b 5_555 . 5.19(8)
Sr1 Sr1 O1b 5_555 5_445 175.59(7)
Sr1 Sr1 O1b 5_555 2_555 124.23(10)
Sr1 Sr1 O1b 5_555 6_545 63.67(9)
Sr1 Sr1 O2a 5_555 . 60.50(14)
Sr1 Sr1 O2a 5_555 2_555 123.40(14)
Sr1 Sr1 O2b 5_555 . 85.10(15)
Sr1 Sr1 O2b 5_555 2_555 124.70(15)
Sr1 Sr1 O2c 5_555 5_455 86.39(15)
Sr1 Sr1 O2c 5_555 6_555 60.56(15)
Sr2 Sr1 Sr2 . 2_555 178.638(18)
Sr2 Sr1 Sr2 . 3_556 52.54(3)
Sr2 Sr1 Sr2 . 7_556 52.68(3)
Sr2 Sr1 Sr2 . 7_566 51.97(3)
Sr2 Sr1 Sr2 . 4_454 127.44(3)
Sr2 Sr1 Sr2 . 8_554 128.49(3)
Sr2 Sr1 Sr2 . 8_564 126.84(3)
Sr2 Sr1 W1 . . 111.65(3)
Sr2 Sr1 W1 . 5_445 112.05(2)
Sr2 Sr1 W1 . 5_455 110.85(2)
Sr2 Sr1 W1 . 2_555 68.35(3)
Sr2 Sr1 W1 . 6_545 69.13(2)
Sr2 Sr1 W1 . 6_555 67.97(2)
Sr2 Sr1 O1a . 1_545 90.681(10)
Sr2 Sr1 O1a . . 89.319(10)
Sr2 Sr1 O1b . . 86.86(9)
Sr2 Sr1 O1b . 5_445 87.81(8)
Sr2 Sr1 O1b . 2_555 92.55(9)
Sr2 Sr1 O1b . 6_545 92.94(8)
Sr2 Sr1 O2a . . 142.93(16)
Sr2 Sr1 O2a . 2_555 37.20(16)
Sr2 Sr1 O2b . . 38.46(12)
Sr2 Sr1 O2b . 2_555 142.61(12)
Sr2 Sr1 O2c . 5_455 141.95(11)
Sr2 Sr1 O2c . 6_555 36.81(11)
Sr2 Sr1 Sr2 2_555 3_556 127.44(3)
Sr2 Sr1 Sr2 2_555 7_556 128.49(3)
Sr2 Sr1 Sr2 2_555 7_566 126.84(3)
Sr2 Sr1 Sr2 2_555 4_454 52.54(3)
Sr2 Sr1 Sr2 2_555 8_554 52.68(3)
Sr2 Sr1 Sr2 2_555 8_564 51.97(3)
Sr2 Sr1 W1 2_555 . 68.35(3)
Sr2 Sr1 W1 2_555 5_445 69.13(2)
Sr2 Sr1 W1 2_555 5_455 67.97(2)
Sr2 Sr1 W1 2_555 2_555 111.65(3)
Sr2 Sr1 W1 2_555 6_545 112.05(2)
Sr2 Sr1 W1 2_555 6_555 110.85(2)
Sr2 Sr1 O1a 2_555 1_545 90.681(10)
Sr2 Sr1 O1a 2_555 . 89.319(10)
Sr2 Sr1 O1b 2_555 . 92.55(9)
Sr2 Sr1 O1b 2_555 5_445 92.94(8)
Sr2 Sr1 O1b 2_555 2_555 86.86(9)
Sr2 Sr1 O1b 2_555 6_545 87.81(8)
Sr2 Sr1 O2a 2_555 . 37.20(16)
Sr2 Sr1 O2a 2_555 2_555 142.93(16)
Sr2 Sr1 O2b 2_555 . 142.61(12)
Sr2 Sr1 O2b 2_555 2_555 38.46(12)
Sr2 Sr1 O2c 2_555 5_455 36.81(11)
Sr2 Sr1 O2c 2_555 6_555 141.95(11)
Sr2 Sr1 Sr2 3_556 7_556 86.90(3)
Sr2 Sr1 Sr2 3_556 7_566 86.33(3)
Sr2 Sr1 Sr2 3_556 4_454 179.119(19)
Sr2 Sr1 Sr2 3_556 8_554 93.70(3)
Sr2 Sr1 Sr2 3_556 8_564 93.06(3)
Sr2 Sr1 W1 3_556 . 59.11(3)
Sr2 Sr1 W1 3_556 5_445 126.87(3)
Sr2 Sr1 W1 3_556 5_455 125.94(3)
Sr2 Sr1 W1 3_556 2_555 120.89(3)
Sr2 Sr1 W1 3_556 6_545 54.02(3)
Sr2 Sr1 W1 3_556 6_555 53.17(3)
Sr2 Sr1 O1a 3_556 1_545 90.441(11)
Sr2 Sr1 O1a 3_556 . 89.559(11)
Sr2 Sr1 O1b 3_556 . 41.60(9)
Sr2 Sr1 O1b 3_556 5_445 129.59(7)
Sr2 Sr1 O1b 3_556 2_555 137.83(9)
Sr2 Sr1 O1b 3_556 6_545 51.04(7)
Sr2 Sr1 O2a 3_556 . 90.47(16)
Sr2 Sr1 O2a 3_556 2_555 89.58(16)
Sr2 Sr1 O2b 3_556 . 39.02(15)
Sr2 Sr1 O2b 3_556 2_555 141.67(15)
Sr2 Sr1 O2c 3_556 5_455 132.53(15)
Sr2 Sr1 O2c 3_556 6_555 46.80(15)
Sr2 Sr1 Sr2 7_556 7_566 86.72(5)
Sr2 Sr1 Sr2 7_556 4_454 93.70(3)
Sr2 Sr1 Sr2 7_556 8_554 93.92(6)
Sr2 Sr1 Sr2 7_556 8_564 179.36(2)
Sr2 Sr1 W1 7_556 . 126.52(3)
Sr2 Sr1 W1 7_556 5_445 59.36(4)
Sr2 Sr1 W1 7_556 5_455 126.08(4)
Sr2 Sr1 W1 7_556 2_555 53.54(3)
Sr2 Sr1 W1 7_556 6_545 53.94(4)
Sr2 Sr1 W1 7_556 6_555 120.66(3)
Sr2 Sr1 O1a 7_556 1_545 46.96(3)
Sr2 Sr1 O1a 7_556 . 133.04(3)
Sr2 Sr1 O1b 7_556 . 128.43(9)
Sr2 Sr1 O1b 7_556 5_445 42.73(8)
Sr2 Sr1 O1b 7_556 2_555 88.28(10)
Sr2 Sr1 O1b 7_556 6_545 88.80(9)
Sr2 Sr1 O2a 7_556 . 133.47(10)
Sr2 Sr1 O2a 7_556 2_555 39.88(10)
Sr2 Sr1 O2b 7_556 . 48.35(16)
Sr2 Sr1 O2b 7_556 2_555 90.25(12)
Sr2 Sr1 O2c 7_556 5_455 140.17(16)
Sr2 Sr1 O2c 7_556 6_555 89.37(12)
Sr2 Sr1 Sr2 7_566 4_454 93.06(3)
Sr2 Sr1 Sr2 7_566 8_554 179.36(2)
Sr2 Sr1 Sr2 7_566 8_564 92.64(6)
Sr2 Sr1 W1 7_566 . 126.02(3)
Sr2 Sr1 W1 7_566 5_445 126.50(4)
Sr2 Sr1 W1 7_566 5_455 58.88(4)
Sr2 Sr1 W1 7_566 2_555 53.93(3)
Sr2 Sr1 W1 7_566 6_545 121.10(3)
Sr2 Sr1 W1 7_566 6_555 53.48(4)
Sr2 Sr1 O1a 7_566 1_545 133.68(3)
Sr2 Sr1 O1a 7_566 . 46.32(3)
Sr2 Sr1 O1b 7_566 . 91.32(10)
Sr2 Sr1 O1b 7_566 5_445 91.68(9)
Sr2 Sr1 O1b 7_566 2_555 51.56(9)
Sr2 Sr1 O1b 7_566 6_545 137.33(8)
Sr2 Sr1 O2a 7_566 . 139.48(10)
Sr2 Sr1 O2a 7_566 2_555 47.17(10)
Sr2 Sr1 O2b 7_566 . 90.18(12)
Sr2 Sr1 O2b 7_566 2_555 131.68(16)
Sr2 Sr1 O2c 7_566 5_455 90.13(12)
Sr2 Sr1 O2c 7_566 6_555 39.80(16)
Sr2 Sr1 Sr2 4_454 8_554 86.90(3)
Sr2 Sr1 Sr2 4_454 8_564 86.33(3)
Sr2 Sr1 W1 4_454 . 120.89(3)
Sr2 Sr1 W1 4_454 5_445 54.02(3)
Sr2 Sr1 W1 4_454 5_455 53.17(3)
Sr2 Sr1 W1 4_454 2_555 59.11(3)
Sr2 Sr1 W1 4_454 6_545 126.87(3)
Sr2 Sr1 W1 4_454 6_555 125.94(3)
Sr2 Sr1 O1a 4_454 1_545 90.441(11)
Sr2 Sr1 O1a 4_454 . 89.559(11)
Sr2 Sr1 O1b 4_454 . 137.83(9)
Sr2 Sr1 O1b 4_454 5_445 51.04(7)
Sr2 Sr1 O1b 4_454 2_555 41.60(9)
Sr2 Sr1 O1b 4_454 6_545 129.59(7)
Sr2 Sr1 O2a 4_454 . 89.58(16)
Sr2 Sr1 O2a 4_454 2_555 90.47(16)
Sr2 Sr1 O2b 4_454 . 141.67(15)
Sr2 Sr1 O2b 4_454 2_555 39.02(15)
Sr2 Sr1 O2c 4_454 5_455 46.80(15)
Sr2 Sr1 O2c 4_454 6_555 132.53(15)
Sr2 Sr1 Sr2 8_554 8_564 86.72(5)
Sr2 Sr1 W1 8_554 . 53.54(3)
Sr2 Sr1 W1 8_554 5_445 53.94(4)
Sr2 Sr1 W1 8_554 5_455 120.66(3)
Sr2 Sr1 W1 8_554 2_555 126.52(3)
Sr2 Sr1 W1 8_554 6_545 59.36(4)
Sr2 Sr1 W1 8_554 6_555 126.08(4)
Sr2 Sr1 O1a 8_554 1_545 46.96(3)
Sr2 Sr1 O1a 8_554 . 133.04(3)
Sr2 Sr1 O1b 8_554 . 88.28(10)
Sr2 Sr1 O1b 8_554 5_445 88.80(9)
Sr2 Sr1 O1b 8_554 2_555 128.43(9)
Sr2 Sr1 O1b 8_554 6_545 42.73(8)
Sr2 Sr1 O2a 8_554 . 39.88(10)
Sr2 Sr1 O2a 8_554 2_555 133.47(10)
Sr2 Sr1 O2b 8_554 . 90.25(12)
Sr2 Sr1 O2b 8_554 2_555 48.35(16)
Sr2 Sr1 O2c 8_554 5_455 89.37(12)
Sr2 Sr1 O2c 8_554 6_555 140.17(16)
Sr2 Sr1 W1 8_564 . 53.93(3)
Sr2 Sr1 W1 8_564 5_445 121.10(3)
Sr2 Sr1 W1 8_564 5_455 53.48(4)
Sr2 Sr1 W1 8_564 2_555 126.02(3)
Sr2 Sr1 W1 8_564 6_545 126.50(4)
Sr2 Sr1 W1 8_564 6_555 58.88(4)
Sr2 Sr1 O1a 8_564 1_545 133.68(3)
Sr2 Sr1 O1a 8_564 . 46.32(3)
Sr2 Sr1 O1b 8_564 . 51.56(9)
Sr2 Sr1 O1b 8_564 5_445 137.33(8)
Sr2 Sr1 O1b 8_564 2_555 91.32(10)
Sr2 Sr1 O1b 8_564 6_545 91.68(9)
Sr2 Sr1 O2a 8_564 . 47.17(10)
Sr2 Sr1 O2a 8_564 2_555 139.48(10)
Sr2 Sr1 O2b 8_564 . 131.68(16)
Sr2 Sr1 O2b 8_564 2_555 90.18(12)
Sr2 Sr1 O2c 8_564 5_455 39.80(16)
Sr2 Sr1 O2c 8_564 6_555 90.13(12)
W1 Sr1 W1 . 5_445 107.47(2)
W1 Sr1 W1 . 5_455 107.40(2)
W1 Sr1 W1 . 6_545 72.586(19)
W1 Sr1 W1 . 6_555 72.547(19)
W1 Sr1 O1a . 1_545 90.033(10)
W1 Sr1 O1a . . 89.967(10)
W1 Sr1 O1b . . 35.09(10)
W1 Sr1 O1b . 5_445 142.17(8)
W1 Sr1 O1b . 2_555 144.86(10)
W1 Sr1 O1b . 6_545 37.89(8)
W1 Sr1 O2a . . 31.50(16)
W1 Sr1 O2a . 2_555 148.50(16)
W1 Sr1 O2b . . 86.50(16)
W1 Sr1 O2b . 2_555 93.54(16)
W1 Sr1 O2c . 5_455 86.43(16)
W1 Sr1 O2c . 6_555 93.53(16)
W1 Sr1 W1 5_445 5_455 107.19(5)
W1 Sr1 W1 5_445 2_555 72.586(19)
W1 Sr1 W1 5_445 6_545 72.85(5)
W1 Sr1 O1a 5_445 1_545 36.43(3)
W1 Sr1 O1a 5_445 . 143.57(3)
W1 Sr1 O1b 5_445 . 141.97(9)
W1 Sr1 O1b 5_445 5_445 35.12(8)
W1 Sr1 O1b 5_445 2_555 84.82(10)
W1 Sr1 O1b 5_445 6_545 85.83(9)
W1 Sr1 O2a 5_445 . 86.71(12)
W1 Sr1 O2a 5_445 2_555 87.93(12)
W1 Sr1 O2b 5_445 . 94.40(12)
W1 Sr1 O2b 5_445 2_555 31.22(10)
W1 Sr1 O2c 5_445 5_455 92.26(12)
W1 Sr1 O2c 5_445 6_555 148.54(12)
W1 Sr1 W1 5_455 2_555 72.547(19)
W1 Sr1 W1 5_455 6_555 72.78(5)
W1 Sr1 O1a 5_455 1_545 143.61(3)
W1 Sr1 O1a 5_455 . 36.39(3)
W1 Sr1 O1b 5_455 . 95.15(10)
W1 Sr1 O1b 5_455 5_445 94.20(9)
W1 Sr1 O1b 5_455 2_555 38.05(9)
W1 Sr1 O1b 5_455 6_545 144.87(8)
W1 Sr1 O2a 5_455 . 92.08(12)
W1 Sr1 O2a 5_455 2_555 93.29(12)
W1 Sr1 O2b 5_455 . 148.75(10)
W1 Sr1 O2b 5_455 2_555 85.64(12)
W1 Sr1 O2c 5_455 5_455 31.48(12)
W1 Sr1 O2c 5_455 6_555 87.71(12)
W1 Sr1 W1 2_555 6_545 107.47(2)
W1 Sr1 W1 2_555 6_555 107.40(2)
W1 Sr1 O1a 2_555 1_545 90.033(10)
W1 Sr1 O1a 2_555 . 89.967(10)
W1 Sr1 O1b 2_555 . 144.86(10)
W1 Sr1 O1b 2_555 5_445 37.89(8)
W1 Sr1 O1b 2_555 2_555 35.09(10)
W1 Sr1 O1b 2_555 6_545 142.17(8)
W1 Sr1 O2a 2_555 . 148.50(16)
W1 Sr1 O2a 2_555 2_555 31.50(16)
W1 Sr1 O2b 2_555 . 93.54(16)
W1 Sr1 O2b 2_555 2_555 86.50(16)
W1 Sr1 O2c 2_555 5_455 93.53(16)
W1 Sr1 O2c 2_555 6_555 86.43(16)
W1 Sr1 W1 6_545 6_555 107.19(5)
W1 Sr1 O1a 6_545 1_545 36.43(3)
W1 Sr1 O1a 6_545 . 143.57(3)
W1 Sr1 O1b 6_545 . 84.82(10)
W1 Sr1 O1b 6_545 5_445 85.83(9)
W1 Sr1 O1b 6_545 2_555 141.97(9)
W1 Sr1 O1b 6_545 6_545 35.12(8)
W1 Sr1 O2a 6_545 . 87.93(12)
W1 Sr1 O2a 6_545 2_555 86.71(12)
W1 Sr1 O2b 6_545 . 31.22(10)
W1 Sr1 O2b 6_545 2_555 94.40(12)
W1 Sr1 O2c 6_545 5_455 148.54(12)
W1 Sr1 O2c 6_545 6_555 92.26(12)
W1 Sr1 O1a 6_555 1_545 143.61(3)
W1 Sr1 O1a 6_555 . 36.39(3)
W1 Sr1 O1b 6_555 . 38.05(9)
W1 Sr1 O1b 6_555 5_445 144.87(8)
W1 Sr1 O1b 6_555 2_555 95.15(10)
W1 Sr1 O1b 6_555 6_545 94.20(9)
W1 Sr1 O2a 6_555 . 93.29(12)
W1 Sr1 O2a 6_555 2_555 92.08(12)
W1 Sr1 O2b 6_555 . 85.64(12)
W1 Sr1 O2b 6_555 2_555 148.75(10)
W1 Sr1 O2c 6_555 5_455 87.71(12)
W1 Sr1 O2c 6_555 6_555 31.48(12)
O1a Sr1 O1a 1_545 . 180.0(5)
O1a Sr1 O1b 1_545 . 115.68(9)
O1a Sr1 O1b 1_545 5_445 56.39(8)
O1a Sr1 O1b 1_545 2_555 115.68(9)
O1a Sr1 O1b 1_545 6_545 56.39(8)
O1a Sr1 O2a 1_545 . 86.67(10)
O1a Sr1 O2a 1_545 2_555 86.67(10)
O1a Sr1 O2b 1_545 . 61.07(10)
O1a Sr1 O2b 1_545 2_555 61.07(10)
O1a Sr1 O2c 1_545 5_455 123.68(10)
O1a Sr1 O2c 1_545 6_555 123.68(10)
O1a Sr1 O1b . . 64.32(9)
O1a Sr1 O1b . 5_445 123.61(8)
O1a Sr1 O1b . 2_555 64.32(9)
O1a Sr1 O1b . 6_545 123.61(8)
O1a Sr1 O2a . . 93.33(10)
O1a Sr1 O2a . 2_555 93.33(10)
O1a Sr1 O2b . . 118.93(10)
O1a Sr1 O2b . 2_555 118.93(10)
O1a Sr1 O2c . 5_455 56.32(10)
O1a Sr1 O2c . 6_555 56.32(10)
O1b Sr1 O1b . 5_445 170.40(11)
O1b Sr1 O1b . 2_555 128.64(13)
O1b Sr1 O1b . 6_545 59.58(12)
O1b Sr1 O2a . . 61.58(17)
O1b Sr1 O2a . 2_555 121.76(17)
O1b Sr1 O2b . . 80.17(18)
O1b Sr1 O2b . 2_555 126.16(18)
O1b Sr1 O2c . 5_455 91.31(18)
O1b Sr1 O2c . 6_555 59.77(18)
O1b Sr1 O1b 5_445 2_555 59.58(12)
O1b Sr1 O1b 5_445 6_545 112.79(12)
O1b Sr1 O2a 5_445 . 120.21(16)
O1b Sr1 O2a 5_445 2_555 55.42(16)
O1b Sr1 O2b 5_445 . 90.71(17)
O1b Sr1 O2b 5_445 2_555 56.78(16)
O1b Sr1 O2c 5_445 5_455 97.80(17)
O1b Sr1 O2c 5_445 6_555 118.57(17)
O1b Sr1 O1b 2_555 6_545 170.40(11)
O1b Sr1 O2a 2_555 . 121.76(17)
O1b Sr1 O2a 2_555 2_555 61.58(17)
O1b Sr1 O2b 2_555 . 126.16(18)
O1b Sr1 O2b 2_555 2_555 80.17(18)
O1b Sr1 O2c 2_555 5_455 59.77(18)
O1b Sr1 O2c 2_555 6_555 91.31(18)
O1b Sr1 O2a 6_545 . 55.42(16)
O1b Sr1 O2a 6_545 2_555 120.21(16)
O1b Sr1 O2b 6_545 . 56.78(16)
O1b Sr1 O2b 6_545 2_555 90.71(17)
O1b Sr1 O2c 6_545 5_455 118.57(17)
O1b Sr1 O2c 6_545 6_555 97.80(17)
O2a Sr1 O2a . 2_555 173.33(14)
O2a Sr1 O2b . . 111.9(2)
O2a Sr1 O2b . 2_555 64.6(2)
O2a Sr1 O2c . 5_455 63.2(2)
O2a Sr1 O2c . 6_555 121.1(2)
O2a Sr1 O2b 2_555 . 64.6(2)
O2a Sr1 O2b 2_555 2_555 111.9(2)
O2a Sr1 O2c 2_555 5_455 121.1(2)
O2a Sr1 O2c 2_555 6_555 63.2(2)
O2b Sr1 O2b . 2_555 122.14(15)
O2b Sr1 O2c . 5_455 171.5(2)
O2b Sr1 O2c . 6_555 63.10(14)
O2b Sr1 O2c 2_555 5_455 63.10(14)
O2b Sr1 O2c 2_555 6_555 171.5(2)
O2c Sr1 O2c 5_455 6_555 112.64(14)
Sr1 Sr2 Sr1 . 3_556 127.46(4)
Sr1 Sr2 Sr1 . 7_556 127.32(3)
Sr1 Sr2 Sr1 . 7_566 128.03(3)
Sr1 Sr2 Sr2 . 1_545 89.319(12)
Sr1 Sr2 Sr2 . 1_565 90.681(12)
Sr1 Sr2 Sr2 . 5_445 89.74(3)
Sr1 Sr2 Sr2 . 5_455 90.42(3)
Sr1 Sr2 Sr2 . 5_545 89.58(3)
Sr1 Sr2 Sr2 . 5_555 90.26(3)
Sr1 Sr2 Sr2 . 3_556 61.62(3)
Sr1 Sr2 Sr2 . 7_556 61.14(2)
Sr1 Sr2 Sr2 . 7_566 62.08(2)
Sr1 Sr2 W1 . 2_555 47.463(14)
Sr1 Sr2 W1 . 6_545 47.30(2)
Sr1 Sr2 W1 . 6_555 47.74(2)
Sr1 Sr2 W1 . 3_556 179.61(5)
Sr1 Sr2 W1 . 4_455 110.68(4)
Sr1 Sr2 W1 . 8_555 110.12(3)
Sr1 Sr2 W1 . 8_565 111.00(3)
Sr1 Sr2 O1a . 7_566 147.18(6)
Sr1 Sr2 O1b . 3_556 148.33(10)
Sr1 Sr2 O1b . 8_565 145.31(8)
Sr1 Sr2 O2a . 2_555 38.18(19)
Sr1 Sr2 O2a . 8_555 96.62(15)
Sr1 Sr2 O2a . 8_565 97.07(13)
Sr1 Sr2 O2b . . 37.99(11)
Sr1 Sr2 O2b . 3_556 98.44(10)
Sr1 Sr2 O2b . 7_556 96.80(8)
Sr1 Sr2 O2c . 6_555 39.09(10)
Sr1 Sr2 O2c . 4_455 96.93(9)
Sr1 Sr2 O2c . 8_555 95.38(9)
Sr1 Sr2 Sr1 3_556 7_556 86.903(19)
Sr1 Sr2 Sr1 3_556 7_566 86.333(18)
Sr1 Sr2 Sr2 3_556 1_545 90.44(2)
Sr1 Sr2 Sr2 3_556 1_565 89.56(2)
Sr1 Sr2 Sr2 3_556 5_445 133.67(2)
Sr1 Sr2 Sr2 3_556 5_455 133.06(2)
Sr1 Sr2 Sr2 3_556 5_545 46.94(3)
Sr1 Sr2 Sr2 3_556 5_555 46.33(3)
Sr1 Sr2 Sr2 3_556 3_556 65.83(4)
Sr1 Sr2 Sr2 3_556 7_556 129.79(4)
Sr1 Sr2 Sr2 3_556 7_566 129.29(4)
Sr1 Sr2 W1 3_556 2_555 174.92(4)
Sr1 Sr2 W1 3_556 6_545 96.93(4)
Sr1 Sr2 W1 3_556 6_555 96.46(4)
Sr1 Sr2 W1 3_556 3_556 52.236(18)
Sr1 Sr2 W1 3_556 4_455 121.86(2)
Sr1 Sr2 W1 3_556 8_555 54.33(4)
Sr1 Sr2 W1 3_556 8_565 54.02(3)
Sr1 Sr2 O1a 3_556 7_566 85.35(2)
Sr1 Sr2 O1b 3_556 3_556 38.52(9)
Sr1 Sr2 O1b 3_556 8_565 47.32(7)
Sr1 Sr2 O2a 3_556 2_555 164.94(19)
Sr1 Sr2 O2a 3_556 8_555 85.66(17)
Sr1 Sr2 O2a 3_556 8_565 85.38(15)
Sr1 Sr2 O2b 3_556 . 100.47(15)
Sr1 Sr2 O2b 3_556 3_556 40.15(10)
Sr1 Sr2 O2b 3_556 7_556 127.97(9)
Sr1 Sr2 O2c 3_556 6_555 105.31(16)
Sr1 Sr2 O2c 3_556 4_455 127.72(10)
Sr1 Sr2 O2c 3_556 8_555 42.39(9)
Sr1 Sr2 Sr1 7_556 7_566 86.72(6)
Sr1 Sr2 Sr2 7_556 1_545 46.96(3)
Sr1 Sr2 Sr2 7_556 1_565 133.04(4)
Sr1 Sr2 Sr2 7_556 5_445 46.77(2)
Sr1 Sr2 Sr2 7_556 5_455 89.86(5)
Sr1 Sr2 Sr2 7_556 5_545 90.14(4)
Sr1 Sr2 Sr2 7_556 5_555 133.23(3)
Sr1 Sr2 Sr2 7_556 3_556 129.56(4)
Sr1 Sr2 Sr2 7_556 7_556 66.17(4)
Sr1 Sr2 Sr2 7_556 7_566 129.69(6)
Sr1 Sr2 W1 7_556 2_555 96.66(4)
Sr1 Sr2 W1 7_556 6_545 96.77(5)
Sr1 Sr2 W1 7_556 6_555 175.048(19)
Sr1 Sr2 W1 7_556 3_556 52.64(2)
Sr1 Sr2 W1 7_556 4_455 54.44(3)
Sr1 Sr2 W1 7_556 8_555 54.42(3)
Sr1 Sr2 W1 7_556 8_565 121.69(3)
Sr1 Sr2 O1a 7_556 7_566 42.56(10)
Sr1 Sr2 O1b 7_556 3_556 48.45(9)
Sr1 Sr2 O1b 7_556 8_565 87.20(9)
Sr1 Sr2 O2a 7_556 2_555 100.70(16)
Sr1 Sr2 O2a 7_556 8_555 41.24(18)
Sr1 Sr2 O2a 7_556 8_565 127.77(16)
Sr1 Sr2 O2b 7_556 . 106.85(12)
Sr1 Sr2 O2b 7_556 3_556 126.61(10)
Sr1 Sr2 O2b 7_556 7_556 41.39(9)
Sr1 Sr2 O2c 7_556 6_555 165.89(13)
Sr1 Sr2 O2c 7_556 4_455 85.58(12)
Sr1 Sr2 O2c 7_556 8_555 86.33(11)
Sr1 Sr2 Sr2 7_566 1_545 133.68(4)
Sr1 Sr2 Sr2 7_566 1_565 46.32(3)
Sr1 Sr2 Sr2 7_566 5_445 90.30(5)
Sr1 Sr2 Sr2 7_566 5_455 46.73(2)
Sr1 Sr2 Sr2 7_566 5_545 133.27(3)
Sr1 Sr2 Sr2 7_566 5_555 89.70(4)
Sr1 Sr2 Sr2 7_566 3_556 129.58(4)
Sr1 Sr2 Sr2 7_566 7_556 130.21(6)
Sr1 Sr2 Sr2 7_566 7_566 65.95(4)
Sr1 Sr2 W1 7_566 2_555 97.46(4)
Sr1 Sr2 W1 7_566 6_545 175.33(2)
Sr1 Sr2 W1 7_566 6_555 97.10(5)
Sr1 Sr2 W1 7_566 3_556 52.33(2)
Sr1 Sr2 W1 7_566 4_455 54.05(3)
Sr1 Sr2 W1 7_566 8_555 121.85(3)
Sr1 Sr2 W1 7_566 8_565 53.72(3)
Sr1 Sr2 O1a 7_566 7_566 44.16(10)
Sr1 Sr2 O1b 7_566 3_556 83.31(9)
Sr1 Sr2 O1b 7_566 8_565 39.05(7)
Sr1 Sr2 O2a 7_566 2_555 106.91(16)
Sr1 Sr2 O2a 7_566 8_555 127.64(18)
Sr1 Sr2 O2a 7_566 8_565 41.29(16)
Sr1 Sr2 O2b 7_566 . 165.00(9)
Sr1 Sr2 O2b 7_566 3_556 84.09(13)
Sr1 Sr2 O2b 7_566 7_556 85.45(11)
Sr1 Sr2 O2c 7_566 6_555 100.87(12)
Sr1 Sr2 O2c 7_566 4_455 41.64(10)
Sr1 Sr2 O2c 7_566 8_555 128.52(9)
Sr2 Sr2 Sr2 1_545 1_565 180.0(5)
Sr2 Sr2 Sr2 1_545 5_445 60.00(3)
Sr2 Sr2 Sr2 1_545 5_455 120.00(4)
Sr2 Sr2 Sr2 1_545 5_545 60.00(3)
Sr2 Sr2 Sr2 1_545 5_555 120.00(4)
Sr2 Sr2 Sr2 1_545 3_556 89.71(3)
Sr2 Sr2 Sr2 1_545 7_556 40.07(3)
Sr2 Sr2 Sr2 1_545 7_566 139.55(5)
Sr2 Sr2 W1 1_545 2_555 89.37(2)
Sr2 Sr2 W1 1_545 6_545 49.89(3)
Sr2 Sr2 W1 1_545 6_555 129.14(3)
Sr2 Sr2 W1 1_545 3_556 90.447(10)
Sr2 Sr2 W1 1_545 4_455 90.49(3)
Sr2 Sr2 W1 1_545 8_555 36.11(3)
Sr2 Sr2 W1 1_545 8_565 144.46(5)
Sr2 Sr2 O1a 1_545 7_566 89.52(10)
Sr2 Sr2 O1b 1_545 3_556 66.72(8)
Sr2 Sr2 O1b 1_545 8_565 122.21(7)
Sr2 Sr2 O2a 1_545 2_555 85.50(10)
Sr2 Sr2 O2a 1_545 8_555 7.31(14)
Sr2 Sr2 O2a 1_545 8_565 173.60(13)
Sr2 Sr2 O2b 1_545 . 60.19(10)
Sr2 Sr2 O2b 1_545 3_556 120.49(13)
Sr2 Sr2 O2b 1_545 7_556 60.97(11)
Sr2 Sr2 O2c 1_545 6_555 124.37(11)
Sr2 Sr2 O2c 1_545 4_455 119.43(13)
Sr2 Sr2 O2c 1_545 8_555 59.85(11)
Sr2 Sr2 Sr2 1_565 5_445 120.00(4)
Sr2 Sr2 Sr2 1_565 5_455 60.00(3)
Sr2 Sr2 Sr2 1_565 5_545 120.00(4)
Sr2 Sr2 Sr2 1_565 5_555 60.00(3)
Sr2 Sr2 Sr2 1_565 3_556 90.29(3)
Sr2 Sr2 Sr2 1_565 7_556 139.93(5)
Sr2 Sr2 Sr2 1_565 7_566 40.45(3)
Sr2 Sr2 W1 1_565 2_555 90.63(2)
Sr2 Sr2 W1 1_565 6_545 130.11(3)
Sr2 Sr2 W1 1_565 6_555 50.86(3)
Sr2 Sr2 W1 1_565 3_556 89.553(10)
Sr2 Sr2 W1 1_565 4_455 89.51(3)
Sr2 Sr2 W1 1_565 8_555 143.89(5)
Sr2 Sr2 W1 1_565 8_565 35.54(3)
Sr2 Sr2 O1a 1_565 7_566 90.48(10)
Sr2 Sr2 O1b 1_565 3_556 113.28(9)
Sr2 Sr2 O1b 1_565 8_565 57.79(7)
Sr2 Sr2 O2a 1_565 2_555 94.50(10)
Sr2 Sr2 O2a 1_565 8_555 172.69(14)
Sr2 Sr2 O2a 1_565 8_565 6.40(13)
Sr2 Sr2 O2b 1_565 . 119.81(10)
Sr2 Sr2 O2b 1_565 3_556 59.51(12)
Sr2 Sr2 O2b 1_565 7_556 119.03(11)
Sr2 Sr2 O2c 1_565 6_555 55.63(10)
Sr2 Sr2 O2c 1_565 4_455 60.57(12)
Sr2 Sr2 O2c 1_565 8_555 120.15(12)
Sr2 Sr2 Sr2 5_445 5_455 60.00(5)
Sr2 Sr2 Sr2 5_445 5_545 120.00(5)
Sr2 Sr2 Sr2 5_445 5_555 180.0(5)
Sr2 Sr2 Sr2 5_445 3_556 139.47(3)
Sr2 Sr2 Sr2 5_445 7_556 40.57(3)
Sr2 Sr2 Sr2 5_445 7_566 90.03(6)
Sr2 Sr2 W1 5_445 2_555 50.00(3)
Sr2 Sr2 W1 5_445 6_545 89.85(4)
Sr2 Sr2 W1 5_445 6_555 129.76(3)
Sr2 Sr2 W1 5_445 3_556 90.42(3)
Sr2 Sr2 W1 5_445 4_455 36.25(3)
Sr2 Sr2 W1 5_445 8_555 90.23(5)
Sr2 Sr2 W1 5_445 8_565 144.01(4)
Sr2 Sr2 O1a 5_445 7_566 61.68(6)
Sr2 Sr2 O1b 5_445 3_556 95.18(9)
Sr2 Sr2 O1b 5_445 8_565 117.33(9)
Sr2 Sr2 O2a 5_445 2_555 55.24(17)
Sr2 Sr2 O2a 5_445 8_555 60.7(2)
Sr2 Sr2 O2a 5_445 8_565 120.17(18)
Sr2 Sr2 O2b 5_445 . 94.44(15)
Sr2 Sr2 O2b 5_445 3_556 171.79(10)
Sr2 Sr2 O2b 5_445 7_556 7.09(8)
Sr2 Sr2 O2c 5_445 6_555 120.66(16)
Sr2 Sr2 O2c 5_445 4_455 59.85(13)
Sr2 Sr2 O2c 5_445 8_555 119.51(12)
Sr2 Sr2 Sr2 5_455 5_545 180.0(5)
Sr2 Sr2 Sr2 5_455 5_555 120.00(5)
Sr2 Sr2 Sr2 5_455 3_556 139.92(3)
Sr2 Sr2 Sr2 5_455 7_556 90.32(6)
Sr2 Sr2 Sr2 5_455 7_566 40.50(3)
Sr2 Sr2 W1 5_455 2_555 50.83(3)
Sr2 Sr2 W1 5_455 6_545 129.91(3)
Sr2 Sr2 W1 5_455 6_555 90.48(4)
Sr2 Sr2 W1 5_455 3_556 89.97(3)
Sr2 Sr2 W1 5_455 4_455 35.42(3)
Sr2 Sr2 W1 5_455 8_555 144.27(4)
Sr2 Sr2 W1 5_455 8_565 89.74(5)
Sr2 Sr2 O1a 5_455 7_566 62.22(6)
Sr2 Sr2 O1b 5_455 3_556 119.05(10)
Sr2 Sr2 O1b 5_455 8_565 85.76(8)
Sr2 Sr2 O2a 5_455 2_555 60.55(17)
Sr2 Sr2 O2a 5_455 8_555 120.2(2)
Sr2 Sr2 O2a 5_455 8_565 60.58(17)
Sr2 Sr2 O2b 5_455 . 125.07(14)
Sr2 Sr2 O2b 5_455 3_556 118.84(13)
Sr2 Sr2 O2b 5_455 7_556 59.53(12)
Sr2 Sr2 O2c 5_455 6_555 86.87(16)
Sr2 Sr2 O2c 5_455 4_455 6.52(9)
Sr2 Sr2 O2c 5_455 8_555 174.19(8)
Sr2 Sr2 Sr2 5_545 5_555 60.00(5)
Sr2 Sr2 Sr2 5_545 3_556 40.08(3)
Sr2 Sr2 Sr2 5_545 7_556 89.68(5)
Sr2 Sr2 Sr2 5_545 7_566 139.50(4)
Sr2 Sr2 W1 5_545 2_555 129.17(2)
Sr2 Sr2 W1 5_545 6_545 50.09(2)
Sr2 Sr2 W1 5_545 6_555 89.52(5)
Sr2 Sr2 W1 5_545 3_556 90.03(3)
Sr2 Sr2 W1 5_545 4_455 144.58(3)
Sr2 Sr2 W1 5_545 8_555 35.73(2)
Sr2 Sr2 W1 5_545 8_565 90.26(6)
Sr2 Sr2 O1a 5_545 7_566 117.78(6)
Sr2 Sr2 O1b 5_545 3_556 60.95(10)
Sr2 Sr2 O1b 5_545 8_565 94.24(8)
Sr2 Sr2 O2a 5_545 2_555 119.45(17)
Sr2 Sr2 O2a 5_545 8_555 59.8(2)
Sr2 Sr2 O2a 5_545 8_565 119.42(18)
Sr2 Sr2 O2b 5_545 . 54.93(14)
Sr2 Sr2 O2b 5_545 3_556 61.16(14)
Sr2 Sr2 O2b 5_545 7_556 120.47(11)
Sr2 Sr2 O2c 5_545 6_555 93.13(17)
Sr2 Sr2 O2c 5_545 4_455 173.48(9)
Sr2 Sr2 O2c 5_545 8_555 5.81(8)
Sr2 Sr2 Sr2 5_555 3_556 40.53(3)
Sr2 Sr2 Sr2 5_555 7_556 139.43(4)
Sr2 Sr2 Sr2 5_555 7_566 89.97(6)
Sr2 Sr2 W1 5_555 2_555 130.00(2)
Sr2 Sr2 W1 5_555 6_545 90.15(5)
Sr2 Sr2 W1 5_555 6_555 50.24(2)
Sr2 Sr2 W1 5_555 3_556 89.58(3)
Sr2 Sr2 W1 5_555 4_455 143.75(3)
Sr2 Sr2 W1 5_555 8_555 89.77(6)
Sr2 Sr2 W1 5_555 8_565 35.99(2)
Sr2 Sr2 O1a 5_555 7_566 118.32(6)
Sr2 Sr2 O1b 5_555 3_556 84.82(10)
Sr2 Sr2 O1b 5_555 8_565 62.67(8)
Sr2 Sr2 O2a 5_555 2_555 124.76(17)
Sr2 Sr2 O2a 5_555 8_555 119.3(2)
Sr2 Sr2 O2a 5_555 8_565 59.83(17)
Sr2 Sr2 O2b 5_555 . 85.56(16)
Sr2 Sr2 O2b 5_555 3_556 8.21(10)
Sr2 Sr2 O2b 5_555 7_556 172.91(8)
Sr2 Sr2 O2c 5_555 6_555 59.34(15)
Sr2 Sr2 O2c 5_555 4_455 120.15(13)
Sr2 Sr2 O2c 5_555 8_555 60.49(12)
Sr2 Sr2 Sr2 3_556 7_556 98.90(4)
Sr2 Sr2 Sr2 3_556 7_566 99.42(4)
Sr2 Sr2 W1 3_556 2_555 109.09(3)
Sr2 Sr2 W1 3_556 6_545 49.79(3)
Sr2 Sr2 W1 3_556 6_555 49.60(3)
Sr2 Sr2 W1 3_556 3_556 118.07(5)
Sr2 Sr2 W1 3_556 4_455 172.30(3)
Sr2 Sr2 W1 3_556 8_555 75.46(4)
Sr2 Sr2 W1 3_556 8_565 76.16(4)
Sr2 Sr2 O1a 3_556 7_566 151.17(5)
Sr2 Sr2 O1b 3_556 3_556 96.37(11)
Sr2 Sr2 O1b 3_556 8_565 101.17(9)
Sr2 Sr2 O2a 3_556 2_555 99.60(19)
Sr2 Sr2 O2a 3_556 8_555 92.8(2)
Sr2 Sr2 O2a 3_556 8_565 92.99(17)
Sr2 Sr2 O2b 3_556 . 45.21(15)
Sr2 Sr2 O2b 3_556 3_556 47.28(12)
Sr2 Sr2 O2b 3_556 7_556 144.88(10)
Sr2 Sr2 O2c 3_556 6_555 53.17(16)
Sr2 Sr2 O2c 3_556 4_455 144.76(11)
Sr2 Sr2 O2c 3_556 8_555 44.69(10)
Sr2 Sr2 Sr2 7_556 7_566 99.48(7)
Sr2 Sr2 W1 7_556 2_555 49.47(4)
Sr2 Sr2 W1 7_556 6_545 49.45(4)
Sr2 Sr2 W1 7_556 6_555 108.88(4)
Sr2 Sr2 W1 7_556 3_556 118.81(3)
Sr2 Sr2 W1 7_556 4_455 76.46(5)
Sr2 Sr2 W1 7_556 8_555 75.81(6)
Sr2 Sr2 W1 7_556 8_565 172.14(2)
Sr2 Sr2 O1a 7_556 7_566 98.95(9)
Sr2 Sr2 O1b 7_556 3_556 104.39(9)
Sr2 Sr2 O1b 7_556 8_565 153.11(8)
Sr2 Sr2 O2a 7_556 2_555 45.60(10)
Sr2 Sr2 O2a 7_556 8_555 45.93(15)
Sr2 Sr2 O2a 7_556 8_565 144.69(15)
Sr2 Sr2 O2b 7_556 . 54.03(15)
Sr2 Sr2 O2b 7_556 3_556 145.66(13)
Sr2 Sr2 O2b 7_556 7_556 46.37(9)
Sr2 Sr2 O2c 7_556 6_555 100.10(11)
Sr2 Sr2 O2c 7_556 4_455 93.09(13)
Sr2 Sr2 O2c 7_556 8_555 92.14(11)
Sr2 Sr2 W1 7_566 2_555 50.35(4)
Sr2 Sr2 W1 7_566 6_545 109.38(4)
Sr2 Sr2 W1 7_566 6_555 50.14(4)
Sr2 Sr2 W1 7_566 3_556 118.28(3)
Sr2 Sr2 W1 7_566 4_455 75.58(5)
Sr2 Sr2 W1 7_566 8_555 172.19(2)
Sr2 Sr2 W1 7_566 8_565 75.62(6)
Sr2 Sr2 O1a 7_566 7_566 99.76(9)
Sr2 Sr2 O1b 7_566 3_556 148.86(9)
Sr2 Sr2 O1b 7_566 8_565 94.71(8)
Sr2 Sr2 O2a 7_566 2_555 54.19(11)
Sr2 Sr2 O2a 7_566 8_555 144.96(17)
Sr2 Sr2 O2a 7_566 8_565 45.56(14)
Sr2 Sr2 O2b 7_566 . 99.78(11)
Sr2 Sr2 O2b 7_566 3_556 93.13(12)
Sr2 Sr2 O2b 7_566 7_556 92.76(12)
Sr2 Sr2 O2c 7_566 6_555 46.51(16)
Sr2 Sr2 O2c 7_566 4_455 45.69(10)
Sr2 Sr2 O2c 7_566 8_555 143.83(11)
W1 Sr2 W1 2_555 6_545 79.088(18)
W1 Sr2 W1 2_555 6_555 79.759(18)
W1 Sr2 W1 2_555 3_556 132.85(5)
W1 Sr2 W1 2_555 4_455 63.22(3)
W1 Sr2 W1 2_555 8_555 125.28(3)
W1 Sr2 W1 2_555 8_565 125.97(3)
W1 Sr2 O1a 2_555 7_566 99.73(5)
W1 Sr2 O1b 2_555 3_556 145.10(10)
W1 Sr2 O1b 2_555 8_565 136.24(8)
W1 Sr2 O2a 2_555 2_555 10.19(18)
W1 Sr2 O2a 2_555 8_555 94.62(16)
W1 Sr2 O2a 2_555 8_565 95.23(14)
W1 Sr2 O2b 2_555 . 75.06(15)
W1 Sr2 O2b 2_555 3_556 136.65(9)
W1 Sr2 O2b 2_555 7_556 56.00(9)
W1 Sr2 O2c 2_555 6_555 70.72(15)
W1 Sr2 O2c 2_555 4_455 56.41(10)
W1 Sr2 O2c 2_555 8_555 134.01(8)
W1 Sr2 W1 6_545 6_555 79.25(5)
W1 Sr2 W1 6_545 3_556 132.34(3)
W1 Sr2 W1 6_545 4_455 125.90(4)
W1 Sr2 W1 6_545 8_555 62.81(4)
W1 Sr2 W1 6_545 8_565 125.94(6)
W1 Sr2 O1a 6_545 7_566 139.25(10)
W1 Sr2 O1b 6_545 3_556 101.33(10)
W1 Sr2 O1b 6_545 8_565 143.93(9)
W1 Sr2 O2a 6_545 2_555 69.45(16)
W1 Sr2 O2a 6_545 8_555 56.18(17)
W1 Sr2 O2a 6_545 8_565 135.43(16)
W1 Sr2 O2b 6_545 . 10.61(9)
W1 Sr2 O2b 6_545 3_556 96.23(13)
W1 Sr2 O2b 6_545 7_556 95.10(10)
W1 Sr2 O2c 6_545 6_555 75.07(12)
W1 Sr2 O2c 6_545 4_455 135.32(10)
W1 Sr2 O2c 6_545 8_555 55.06(8)
W1 Sr2 W1 6_555 3_556 132.30(3)
W1 Sr2 W1 6_555 4_455 125.72(4)
W1 Sr2 W1 6_555 8_555 125.06(6)
W1 Sr2 W1 6_555 8_565 63.26(4)
W1 Sr2 O1a 6_555 7_566 141.16(10)
W1 Sr2 O1b 6_555 3_556 134.98(10)
W1 Sr2 O1b 6_555 8_565 97.75(9)
W1 Sr2 O2a 6_555 2_555 75.21(15)
W1 Sr2 O2a 6_555 8_555 135.20(18)
W1 Sr2 O2a 6_555 8_565 56.35(15)
W1 Sr2 O2b 6_555 . 69.01(11)
W1 Sr2 O2b 6_555 3_556 57.20(9)
W1 Sr2 O2b 6_555 7_556 135.53(9)
W1 Sr2 O2c 6_555 6_555 9.50(13)
W1 Sr2 O2c 6_555 4_455 95.17(11)
W1 Sr2 O2c 6_555 8_555 93.69(11)
W1 Sr2 W1 3_556 4_455 69.63(3)
W1 Sr2 W1 3_556 8_555 69.526(19)
W1 Sr2 W1 3_556 8_565 69.049(19)
W1 Sr2 O1a 3_556 7_566 33.123(16)
W1 Sr2 O1b 3_556 3_556 31.30(9)
W1 Sr2 O1b 3_556 8_565 34.79(8)
W1 Sr2 O2a 3_556 2_555 142.1(2)
W1 Sr2 O2a 3_556 8_555 83.14(15)
W1 Sr2 O2a 3_556 8_565 83.16(13)
W1 Sr2 O2b 3_556 . 141.64(12)
W1 Sr2 O2b 3_556 3_556 81.41(10)
W1 Sr2 O2b 3_556 7_556 83.36(8)
W1 Sr2 O2c 3_556 6_555 140.99(11)
W1 Sr2 O2c 3_556 4_455 83.46(9)
W1 Sr2 O2c 3_556 8_555 84.24(8)
W1 Sr2 W1 4_455 8_555 108.85(3)
W1 Sr2 W1 4_455 8_565 107.76(3)
W1 Sr2 O1a 4_455 7_566 36.53(2)
W1 Sr2 O1b 4_455 3_556 90.77(10)
W1 Sr2 O1b 4_455 8_565 85.22(8)
W1 Sr2 O2a 4_455 2_555 72.7(2)
W1 Sr2 O2a 4_455 8_555 88.3(2)
W1 Sr2 O2a 4_455 8_565 87.62(18)
W1 Sr2 O2b 4_455 . 129.16(16)
W1 Sr2 O2b 4_455 3_556 137.84(12)
W1 Sr2 O2b 4_455 7_556 31.85(10)
W1 Sr2 O2c 4_455 6_555 121.10(17)
W1 Sr2 O2c 4_455 4_455 31.52(12)
W1 Sr2 O2c 4_455 8_555 140.59(11)
W1 Sr2 W1 8_555 8_565 108.35(7)
W1 Sr2 O1a 8_555 7_566 87.22(8)
W1 Sr2 O1b 8_555 3_556 38.81(9)
W1 Sr2 O1b 8_555 8_565 92.10(8)
W1 Sr2 O2a 8_555 2_555 120.26(11)
W1 Sr2 O2a 8_555 8_555 31.81(17)
W1 Sr2 O2a 8_555 8_565 139.50(15)
W1 Sr2 O2b 8_555 . 72.42(11)
W1 Sr2 O2b 8_555 3_556 87.67(13)
W1 Sr2 O2b 8_555 7_556 88.40(11)
W1 Sr2 O2c 8_555 6_555 127.55(16)
W1 Sr2 O2c 8_555 4_455 139.77(11)
W1 Sr2 O2c 8_555 8_555 32.22(11)
W1 Sr2 O1a 8_565 7_566 88.03(8)
W1 Sr2 O1b 8_565 3_556 82.41(9)
W1 Sr2 O1b 8_565 8_565 34.68(8)
W1 Sr2 O2a 8_565 2_555 128.56(11)
W1 Sr2 O2a 8_565 8_555 139.40(17)
W1 Sr2 O2a 8_565 8_565 31.73(15)
W1 Sr2 O2b 8_565 . 120.19(15)
W1 Sr2 O2b 8_565 3_556 30.98(12)
W1 Sr2 O2b 8_565 7_556 138.95(10)
W1 Sr2 O2c 8_565 6_555 72.06(11)
W1 Sr2 O2c 8_565 4_455 87.81(12)
W1 Sr2 O2c 8_565 8_555 88.54(12)
O1a Sr2 O1b 7_566 3_556 57.19(10)
O1a Sr2 O1b 7_566 8_565 55.93(10)
O1a Sr2 O2a 7_566 2_555 109.1(2)
O1a Sr2 O2a 7_566 8_555 83.6(2)
O1a Sr2 O2a 7_566 8_565 85.32(18)
O1a Sr2 O2b 7_566 . 148.95(15)
O1a Sr2 O2b 7_566 3_556 110.26(12)
O1a Sr2 O2b 7_566 7_556 54.75(10)
O1a Sr2 O2c 7_566 6_555 143.56(16)
O1a Sr2 O2c 7_566 4_455 55.94(11)
O1a Sr2 O2c 7_566 8_555 112.17(11)
O1b Sr2 O1b 3_556 8_565 55.78(12)
O1b Sr2 O2a 3_556 2_555 147.78(16)
O1b Sr2 O2a 3_556 8_555 59.79(16)
O1b Sr2 O2a 3_556 8_565 107.17(15)
O1b Sr2 O2b 3_556 . 110.35(15)
O1b Sr2 O2b 3_556 3_556 78.24(13)
O1b Sr2 O2b 3_556 7_556 89.48(12)
O1b Sr2 O2c 3_556 6_555 143.68(19)
O1b Sr2 O2c 3_556 4_455 112.59(13)
O1b Sr2 O2c 3_556 8_555 55.21(13)
O1b Sr2 O2a 8_565 2_555 145.08(16)
O1b Sr2 O2a 8_565 8_555 115.05(16)
O1b Sr2 O2a 8_565 8_565 51.54(14)
O1b Sr2 O2b 8_565 . 145.03(19)
O1b Sr2 O2b 8_565 3_556 54.86(13)
O1b Sr2 O2b 8_565 7_556 110.55(12)
O1b Sr2 O2c 8_565 6_555 106.22(13)
O1b Sr2 O2c 8_565 4_455 80.65(13)
O1b Sr2 O2c 8_565 8_555 89.67(12)
O2a Sr2 O2a 2_555 8_555 91.53(18)
O2a Sr2 O2a 2_555 8_565 99.75(17)
O2a Sr2 O2b 2_555 . 65.0(2)
O2a Sr2 O2b 2_555 3_556 132.26(19)
O2a Sr2 O2b 2_555 7_556 61.82(19)
O2a Sr2 O2c 2_555 6_555 65.8(2)
O2a Sr2 O2c 2_555 4_455 66.3(2)
O2a Sr2 O2c 2_555 8_555 124.50(18)
O2a Sr2 O2a 8_555 8_565 166.29(19)
O2a Sr2 O2b 8_555 . 66.6(2)
O2a Sr2 O2b 8_555 3_556 118.6(2)
O2a Sr2 O2b 8_555 7_556 60.6(2)
O2a Sr2 O2c 8_555 6_555 131.1(2)
O2a Sr2 O2c 8_555 4_455 118.6(2)
O2a Sr2 O2c 8_555 8_555 58.8(2)
O2a Sr2 O2b 8_565 . 125.35(18)
O2a Sr2 O2b 8_565 3_556 58.3(2)
O2a Sr2 O2b 8_565 7_556 118.3(2)
O2a Sr2 O2c 8_565 6_555 61.60(17)
O2a Sr2 O2c 8_565 4_455 60.3(2)
O2a Sr2 O2c 8_565 8_555 118.8(2)
O2b Sr2 O2b . 3_556 92.5(2)
O2b Sr2 O2b . 7_556 100.40(17)
O2b Sr2 O2c . 6_555 64.53(15)
O2b Sr2 O2c . 4_455 131.15(17)
O2b Sr2 O2c . 8_555 60.39(16)
O2b Sr2 O2b 3_556 7_556 164.70(12)
O2b Sr2 O2c 3_556 6_555 66.51(17)
O2b Sr2 O2c 3_556 4_455 117.94(18)
O2b Sr2 O2c 3_556 8_555 60.70(17)
O2b Sr2 O2c 7_556 6_555 126.70(18)
O2b Sr2 O2c 7_556 4_455 58.46(17)
O2b Sr2 O2c 7_556 8_555 119.16(16)
O2c Sr2 O2c 6_555 4_455 92.20(19)
O2c Sr2 O2c 6_555 8_555 97.9(2)
O2c Sr2 O2c 4_455 8_555 167.67(12)
Sr1 W1 Sr1 . 5_545 107.40(2)
Sr1 W1 Sr1 . 5_555 107.47(2)
Sr1 W1 Sr2 . 2_555 64.19(3)
Sr1 W1 Sr2 . 6_545 126.68(3)
Sr1 W1 Sr2 . 6_555 126.14(3)
Sr1 W1 Sr2 . 3_556 68.66(3)
Sr1 W1 Sr2 . 4_554 178.923(15)
Sr1 W1 Sr2 . 8_554 72.05(3)
Sr1 W1 Sr2 . 8_564 72.36(3)
Sr1 W1 O1a . 5_545 120.31(2)
Sr1 W1 O1b . . 47.64(11)
Sr1 W1 O1b . 6_545 60.11(11)
Sr1 W1 O2a . . 50.6(2)
Sr1 W1 O2b . 6_555 118.8(2)
Sr1 W1 O2c . . 131.5(2)
Sr1 W1 Sr1 5_545 5_555 107.19(5)
Sr1 W1 Sr2 5_545 2_555 126.89(3)
Sr1 W1 Sr2 5_545 6_545 64.28(4)
Sr1 W1 Sr2 5_545 6_555 126.28(4)
Sr1 W1 Sr2 5_545 3_556 68.80(2)
Sr1 W1 Sr2 5_545 4_554 72.47(2)
Sr1 W1 Sr2 5_545 8_554 72.49(6)
Sr1 W1 Sr2 5_545 8_564 178.910(10)
Sr1 W1 O1a 5_545 5_545 55.11(14)
Sr1 W1 O1b 5_545 . 113.61(11)
Sr1 W1 O1b 5_545 6_545 47.74(11)
Sr1 W1 O2a 5_545 . 120.88(15)
Sr1 W1 O2b 5_545 6_555 132.4(2)
Sr1 W1 O2c 5_545 . 51.82(13)
Sr1 W1 Sr2 5_555 2_555 125.66(3)
Sr1 W1 Sr2 5_555 6_545 125.60(4)
Sr1 W1 Sr2 5_555 6_555 63.57(4)
Sr1 W1 Sr2 5_555 3_556 68.00(2)
Sr1 W1 Sr2 5_555 4_554 71.62(2)
Sr1 W1 Sr2 5_555 8_554 179.242(14)
Sr1 W1 Sr2 5_555 8_564 71.96(6)
Sr1 W1 O1a 5_555 5_545 52.08(14)
Sr1 W1 O1b 5_555 . 60.36(12)
Sr1 W1 O1b 5_555 6_545 125.92(11)
Sr1 W1 O2a 5_555 . 130.84(15)
Sr1 W1 O2b 5_555 6_555 49.60(14)
Sr1 W1 O2c 5_555 . 120.2(2)
Sr2 W1 Sr2 2_555 6_545 79.76(3)
Sr2 W1 Sr2 2_555 6_555 79.09(3)
Sr2 W1 Sr2 2_555 3_556 132.83(4)
Sr2 W1 Sr2 2_555 4_554 116.78(3)
Sr2 W1 Sr2 2_555 8_554 54.72(3)
Sr2 W1 Sr2 2_555 8_564 54.03(3)
Sr2 W1 O1a 2_555 5_545 175.02(6)
Sr2 W1 O1b 2_555 . 97.93(10)
Sr2 W1 O1b 2_555 6_545 97.41(10)
Sr2 W1 O2a 2_555 . 14.8(2)
Sr2 W1 O2b 2_555 6_555 85.7(2)
Sr2 W1 O2c 2_555 . 92.79(19)
Sr2 W1 Sr2 6_545 6_555 79.25(5)
Sr2 W1 Sr2 6_545 3_556 133.07(3)
Sr2 W1 Sr2 6_545 4_554 54.28(3)
Sr2 W1 Sr2 6_545 8_554 54.94(4)
Sr2 W1 Sr2 6_545 8_564 116.74(4)
Sr2 W1 O1a 6_545 5_545 98.13(9)
Sr2 W1 O1b 6_545 . 173.84(12)
Sr2 W1 O1b 6_545 6_545 89.37(12)
Sr2 W1 O2a 6_545 . 86.8(2)
Sr2 W1 O2b 6_545 6_555 94.59(17)
Sr2 W1 O2c 6_545 . 13.66(16)
Sr2 W1 Sr2 6_555 3_556 131.57(3)
Sr2 W1 Sr2 6_555 4_554 54.10(3)
Sr2 W1 Sr2 6_555 8_554 117.18(4)
Sr2 W1 Sr2 6_555 8_564 54.06(4)
Sr2 W1 O1a 6_555 5_545 96.11(10)
Sr2 W1 O1b 6_555 . 106.02(13)
Sr2 W1 O1b 6_555 6_545 168.50(11)
Sr2 W1 O2a 6_555 . 93.2(2)
Sr2 W1 O2b 6_555 6_555 15.86(14)
Sr2 W1 O2c 6_555 . 85.63(16)
Sr2 W1 Sr2 3_556 4_554 110.36(4)
Sr2 W1 Sr2 3_556 8_554 111.25(2)
Sr2 W1 Sr2 3_556 8_564 110.17(2)
Sr2 W1 O1a 3_556 5_545 51.66(3)
Sr2 W1 O1b 3_556 . 45.37(11)
Sr2 W1 O1b 3_556 6_545 58.41(11)
Sr2 W1 O2a 3_556 . 119.0(2)
Sr2 W1 O2b 3_556 6_555 116.99(13)
Sr2 W1 O2c 3_556 . 120.20(14)
Sr2 W1 Sr2 4_554 8_554 108.85(3)
Sr2 W1 Sr2 4_554 8_564 107.76(3)
Sr2 W1 O1a 4_554 5_545 58.71(3)
Sr2 W1 O1b 4_554 . 131.38(11)
Sr2 W1 O1b 4_554 6_545 119.87(11)
Sr2 W1 O2a 4_554 . 130.4(2)
Sr2 W1 O2b 4_554 6_555 61.2(2)
Sr2 W1 O2c 4_554 . 49.3(2)
Sr2 W1 Sr2 8_554 8_564 108.35(6)
Sr2 W1 O1a 8_554 5_545 127.60(14)
Sr2 W1 O1b 8_554 . 119.08(12)
Sr2 W1 O1b 8_554 6_545 53.35(11)
Sr2 W1 O2a 8_554 . 49.33(15)
Sr2 W1 O2b 8_554 6_555 131.13(14)
Sr2 W1 O2c 8_554 . 60.2(2)
Sr2 W1 O1a 8_564 5_545 124.03(14)
Sr2 W1 O1b 8_564 . 65.41(11)
Sr2 W1 O1b 8_564 6_545 132.15(12)
Sr2 W1 O2a 8_564 . 59.84(15)
Sr2 W1 O2b 8_564 6_555 47.6(2)
Sr2 W1 O2c 8_564 . 129.16(13)
O1a W1 O1b 5_545 . 84.62(13)
O1a W1 O1b 5_545 6_545 87.05(14)
O1a W1 O2a 5_545 . 170.1(2)
O1a W1 O2b 5_545 6_555 90.0(2)
O1a W1 O2c 5_545 . 85.5(2)
O1b W1 O1b . 6_545 85.25(17)
O1b W1 O2a . . 89.7(2)
O1b W1 O2b . 6_555 90.9(2)
O1b W1 O2c . . 165.43(17)
O1b W1 O2a 6_545 . 84.5(2)
O1b W1 O2b 6_545 6_555 175.38(17)
O1b W1 O2c 6_545 . 83.6(2)
O2a W1 O2b . 6_555 98.1(3)
O2a W1 O2c . . 98.5(3)
O2b W1 O2c 6_555 . 99.7(3)
Sr1 O1a Sr1 . 1_565 180.0(5)
Sr1 O1a Sr2 . 7_566 89.52(10)
Sr1 O1a Sr2 . 8_564 89.52(10)
Sr1 O1a W1 . 5_455 88.50(14)
Sr1 O1a W1 . 6_555 88.50(14)
Sr1 O1a Sr2 1_565 7_566 90.48(10)
Sr1 O1a Sr2 1_565 8_564 90.48(10)
Sr1 O1a W1 1_565 5_455 91.50(14)
Sr1 O1a W1 1_565 6_555 91.50(14)
Sr2 O1a Sr2 7_566 8_564 179.1(2)
Sr2 O1a W1 7_566 5_455 95.21(4)
Sr2 O1a W1 7_566 6_555 84.76(4)
Sr2 O1a W1 8_564 5_455 84.76(4)
Sr2 O1a W1 8_564 6_555 95.21(4)
W1 O1a W1 5_455 6_555 177.0(3)
Sr1 O1b Sr1 . 5_555 170.40(15)
Sr1 O1b Sr2 . 3_556 99.88(15)
Sr1 O1b Sr2 . 8_564 89.38(11)
Sr1 O1b W1 . . 97.28(15)
Sr1 O1b W1 . 6_555 94.21(16)
Sr1 O1b Sr2 5_555 3_556 88.82(11)
Sr1 O1b Sr2 5_555 8_564 81.63(11)
Sr1 O1b W1 5_555 . 84.52(15)
Sr1 O1b W1 5_555 6_555 81.99(12)
Sr2 O1b Sr2 3_556 8_564 169.62(15)
Sr2 O1b W1 3_556 . 103.33(15)
Sr2 O1b W1 3_556 6_555 87.84(14)
Sr2 O1b W1 8_564 . 79.91(13)
Sr2 O1b W1 8_564 6_555 86.81(13)
W1 O1b W1 . 6_555 162.3(2)
Sr1 O2a Sr2 . 2_555 104.6(3)
Sr1 O2a Sr2 . 8_554 98.9(2)
Sr1 O2a Sr2 . 8_564 91.54(18)
Sr1 O2a W1 . . 97.9(3)
Sr2 O2a Sr2 2_555 8_554 88.47(18)
Sr2 O2a Sr2 2_555 8_564 80.25(15)
Sr2 O2a W1 2_555 . 155.0(4)
Sr2 O2a Sr2 8_554 8_564 166.3(3)
Sr2 O2a W1 8_554 . 98.9(3)
Sr2 O2a W1 8_564 . 88.4(2)
Sr1 O2b Sr2 . . 103.5(2)
Sr1 O2b Sr2 . 3_556 100.84(17)
Sr1 O2b Sr2 . 7_556 90.3(2)
Sr1 O2b W1 . 6_545 99.18(17)
Sr2 O2b Sr2 . 3_556 87.51(14)
Sr2 O2b Sr2 . 7_556 79.60(19)
Sr2 O2b W1 . 6_545 153.5(2)
Sr2 O2b Sr2 3_556 7_556 164.70(17)
Sr2 O2b W1 3_556 6_545 101.4(3)
Sr2 O2b W1 7_556 6_545 87.0(2)
Sr1 O2c Sr2 5_545 6_545 104.10(18)
Sr1 O2c Sr2 5_545 4_554 98.6(2)
Sr1 O2c Sr2 5_545 8_554 90.81(16)
Sr1 O2c W1 5_545 . 96.71(17)
Sr2 O2c Sr2 6_545 4_554 87.8(2)
Sr2 O2c Sr2 6_545 8_554 82.14(15)
Sr2 O2c W1 6_545 . 156.8(3)
Sr2 O2c Sr2 4_554 8_554 167.67(17)
Sr2 O2c W1 4_554 . 99.2(2)
Sr2 O2c W1 8_554 . 87.6(3)

loop_
_geom_bond_atom_site_label_1
_geom_bond_atom_site_label_2
_geom_bond_site_symmetry_2
_geom_bond_distance
Sr1 Sr1 1_545 5.558(10)
Sr1 Sr1 1_565 5.558(10)
Sr1 Sr1 5_445 5.558(4)
Sr1 Sr1 5_455 5.558(4)
Sr1 Sr1 5_545 5.558(4)
Sr1 Sr1 5_555 5.558(4)
Sr1 Sr2 . 4.2052(14)
Sr1 Sr2 2_555 4.2052(14)
Sr1 Sr2 3_556 4.055(3)
Sr1 Sr2 7_556 4.026(4)
Sr1 Sr2 7_566 4.069(4)
Sr1 Sr2 4_454 4.055(3)
Sr1 Sr2 8_554 4.026(4)
Sr1 Sr2 8_564 4.069(4)
Sr1 W1 . 3.4419(16)
Sr1 W1 5_445 3.451(4)
Sr1 W1 5_455 3.455(4)
Sr1 W1 2_555 3.4419(16)
Sr1 W1 6_545 3.451(4)
Sr1 W1 6_555 3.455(4)
Sr1 O1a 1_545 2.723(7)
Sr1 O1a . 2.835(7)
Sr1 O1b . 2.564(4)
Sr1 O1b 5_445 3.014(5)
Sr1 O1b 2_555 2.564(4)
Sr1 O1b 6_545 3.014(5)
Sr1 O2a . 2.686(8)
Sr1 O2a 2_555 2.686(8)
Sr1 O2b . 2.662(5)
Sr1 O2b 2_555 2.662(5)
Sr1 O2c 5_455 2.734(5)
Sr1 O2c 6_555 2.734(5)
Sr2 Sr2 1_545 5.558(10)
Sr2 Sr2 1_565 5.558(10)
Sr2 Sr2 5_445 5.558(4)
Sr2 Sr2 5_455 5.558(4)
Sr2 Sr2 5_545 5.558(4)
Sr2 Sr2 5_555 5.558(4)
Sr2 Sr2 3_556 3.659(3)
Sr2 Sr2 7_556 3.656(4)
Sr2 Sr2 7_566 3.627(4)
Sr2 W1 2_555 4.342(3)
Sr2 W1 6_545 4.388(3)
Sr2 W1 6_555 4.327(3)
Sr2 W1 3_556 3.7362(12)
Sr2 W1 4_455 3.429(2)
Sr2 W1 8_555 3.404(4)
Sr2 W1 8_565 3.451(4)
Sr2 O1a 7_566 2.9428(13)
Sr2 O1b 3_556 2.733(4)
Sr2 O1b 8_565 3.187(4)
Sr2 O2a 2_555 2.628(7)
Sr2 O2a 8_555 2.613(6)
Sr2 O2a 8_565 2.985(7)
Sr2 O2b . 2.691(5)
Sr2 O2b 3_556 2.599(7)
Sr2 O2b 7_556 3.008(8)
Sr2 O2c 6_555 2.598(5)
Sr2 O2c 4_455 2.634(7)
Sr2 O2c 8_555 2.957(7)
W1 O1a 5_545 2.0501(13)
W1 O1b . 1.995(4)
W1 O1b 6_545 2.135(5)
W1 O2a . 1.816(8)
W1 O2b 6_555 1.812(5)
W1 O2c . 1.816(6)
